data_7212436
loop_
_publ_author_name
'Brondel, Nicolas'
'Moynihan, Eamonn J. A.'
'Lehane, K. Niamh'
'Eccles, Kevin S.'
'Elcoate, Curtis J.'
'Coles, Simon J.'
'Lawrence, Simon E.'
'Maguire, Anita R.'

_publ_section_title
;
 Does intermolecular S&#xE001;O&#x22EF;H--C--S&#xE001;O hydrogen bonding
 in sulfoxides and sulfones provide a robust supramolecular synthon in the
 solid state?
;
_journal_issue 10
_journal_name_full CrystEngComm
_journal_page_first 2910
_journal_paper_doi 10.1039/c000371a
_journal_volume 12
_journal_year 2010
_chemical_absolute_configuration unk
_chemical_formula_moiety 'C15 H16 O4 S'
_chemical_formula_sum 'C15 H16 O4 S'
_chemical_formula_weight 292.34
_chemical_name_systematic
;
?
;
_space_group_IT_number 7
_symmetry_cell_setting monoclinic
_symmetry_space_group_name_Hall 'P -2yc'
_symmetry_space_group_name_H-M 'P 1 c 1'
_atom_sites_solution_hydrogens geom
_atom_sites_solution_primary direct
_atom_sites_solution_secondary difmap
_audit_creation_method SHELXL-97
_cell_angle_alpha 90.00
_cell_angle_beta 105.57(3)
_cell_angle_gamma 90.00
_cell_formula_units_Z 2
_cell_length_a 15.345(14)
_cell_length_b 5.395(2)
_cell_length_c 8.604(7)
_cell_measurement_reflns_used 25
_cell_measurement_temperature 150(2)
_cell_measurement_theta_max 16.91
_cell_measurement_theta_min 4.66
_cell_volume 686.2(9)
_computing_cell_refinement 'Nonius MACH3'
_computing_data_collection 'Nonius MACH3'
_computing_data_reduction 'PLATON (Spek, 2002)'
_computing_molecular_graphics 'PLATON (Spek, 2002)'
_computing_publication_material 'SHELXL-97; PLATON'
_computing_structure_refinement 'SHELXL-97 (Sheldrick, 1997)'
_computing_structure_solution 'SHELXS-97 (Sheldrick, 1990)'
_diffrn_ambient_temperature 150(2)
_diffrn_measured_fraction_theta_full 0.999
_diffrn_measured_fraction_theta_max 0.999
_diffrn_measurement_device_type 'Nonius MACH3'
_diffrn_radiation_monochromator graphite
_diffrn_radiation_source 'fine-focus sealed tube'
_diffrn_radiation_type MoK\a
_diffrn_radiation_wavelength 0.71073
_diffrn_reflns_av_R_equivalents 0.0359
_diffrn_reflns_av_sigmaI/netI 0.0628
_diffrn_reflns_limit_h_max 18
_diffrn_reflns_limit_h_min -18
_diffrn_reflns_limit_k_max 0
_diffrn_reflns_limit_k_min -6
_diffrn_reflns_limit_l_max 10
_diffrn_reflns_limit_l_min -10
_diffrn_reflns_number 2756
_diffrn_reflns_theta_full 25.45
_diffrn_reflns_theta_max 25.45
_diffrn_reflns_theta_min 2.76
_diffrn_standards_interval_time 60
_diffrn_standards_number 3
_exptl_absorpt_coefficient_mu 0.246
_exptl_absorpt_correction_type none
_exptl_crystal_colour colourless
_exptl_crystal_density_diffrn 1.415
_exptl_crystal_density_method 'not measured'
_exptl_crystal_description block
_exptl_crystal_F_000 308
_exptl_crystal_size_max 0.41
_exptl_crystal_size_mid 0.33
_exptl_crystal_size_min 0.25
_refine_diff_density_max 0.775
_refine_diff_density_min -0.541
_refine_diff_density_rms 0.115
_refine_ls_abs_structure_details 'Flack H D (1983), Acta Cryst. A39, 876-881'
_refine_ls_abs_structure_Flack 0.3(2)
_refine_ls_extinction_method none
_refine_ls_goodness_of_fit_ref 1.066
_refine_ls_hydrogen_treatment constr
_refine_ls_matrix_type full
_refine_ls_number_parameters 183
_refine_ls_number_reflns 2556
_refine_ls_number_restraints 2
_refine_ls_restrained_S_all 1.065
_refine_ls_R_factor_all 0.1135
_refine_ls_R_factor_gt 0.0809
_refine_ls_shift/su_max 0.000
_refine_ls_shift/su_mean 0.000
_refine_ls_structure_factor_coef Fsqd
_refine_ls_weighting_details 'calc w=1/[\s^2^(Fo^2^)+(0.1514P)^2^+0.0536P] where P=(Fo^2^+2Fc^2^)/3'
_refine_ls_weighting_scheme calc
_refine_ls_wR_factor_gt 0.1918
_refine_ls_wR_factor_ref 0.2263
_reflns_number_gt 1966
_reflns_number_total 2556
_reflns_threshold_expression >2sigma(I)
_cod_data_source_file c000371a.txt
_cod_data_source_block compound_06
_cod_original_sg_symbol_H-M Pc
_cod_database_code 7212436

loop_
_symmetry_equiv_pos_as_xyz
'x, y, z'
'x, -y, z+1/2'

loop_
_atom_site_label
_atom_site_type_symbol
_atom_site_fract_x
_atom_site_fract_y
_atom_site_fract_z
_atom_site_U_iso_or_equiv
_atom_site_adp_type
_atom_site_occupancy
_atom_site_symmetry_multiplicity
_atom_site_calc_flag
_atom_site_refinement_flags
C1 C 0.2246(5) -0.0118(18) 0.5067(12) 0.041(2) Uani 1 1 d .
H1A H 0.2109 -0.0026 0.6114 0.062 Uiso 1 1 calc R
H1B H 0.2594 -0.1627 0.5021 0.062 Uiso 1 1 calc R
H1C H 0.1680 -0.0156 0.4203 0.062 Uiso 1 1 calc R
O2 O 0.2762(3) 0.1995(10) 0.4869(6) 0.0340(13) Uani 1 1 d .
C3 C 0.3626(4) 0.2136(13) 0.5870(8) 0.0230(15) Uani 1 1 d .
C4 C 0.3994(5) 0.0498(14) 0.7086(8) 0.0300(17) Uani 1 1 d .
H4 H 0.3643 -0.0846 0.7300 0.036 Uiso 1 1 calc R
C5 C 0.4890(5) 0.0813(14) 0.8015(8) 0.0280(17) Uani 1 1 d .
H5 H 0.5145 -0.0321 0.8859 0.034 Uiso 1 1 calc R
C6 C 0.5399(5) 0.2750(13) 0.7712(8) 0.0222(15) Uani 1 1 d .
C7 C 0.5016(6) 0.4418(15) 0.6492(10) 0.0311(19) Uani 1 1 d .
H7 H 0.5364 0.5776 0.6290 0.037 Uiso 1 1 calc R
C8 C 0.4141(5) 0.4130(15) 0.5574(9) 0.0306(18) Uani 1 1 d .
H8 H 0.3886 0.5281 0.4740 0.037 Uiso 1 1 calc R
C9 C 0.6368(5) 0.3066(14) 0.8690(8) 0.0268(17) Uani 1 1 d .
H9A H 0.6452 0.2326 0.9774 0.032 Uiso 1 1 calc R
H9B H 0.6520 0.4850 0.8824 0.032 Uiso 1 1 calc R
S10 S 0.70940(12) 0.1553(3) 0.76561(18) 0.0211(4) Uani 1 1 d .
O11 O 0.7008(3) 0.2840(9) 0.6143(6) 0.0300(12) Uani 1 1 d .
O12 O 0.6937(4) -0.1064(9) 0.7604(7) 0.0261(12) Uani 1 1 d .
C13 C 0.8199(4) 0.2101(13) 0.8890(8) 0.0211(15) Uani 1 1 d .
C14 C 0.8570(5) 0.0418(13) 1.0122(8) 0.0238(15) Uani 1 1 d .
H14 H 0.8236 -0.0997 1.0281 0.029 Uiso 1 1 calc R
C15 C 0.9432(5) 0.0835(14) 1.1110(9) 0.0287(17) Uani 1 1 d .
H15 H 0.9684 -0.0265 1.1975 0.034 Uiso 1 1 calc R
C16 C 0.9927(5) 0.2870(13) 1.0832(8) 0.0241(16) Uani 1 1 d .
C17 C 0.9556(6) 0.4528(15) 0.9585(10) 0.0305(18) Uani 1 1 d .
H17 H 0.9899 0.5900 0.9386 0.037 Uiso 1 1 calc R
C18 C 0.8692(5) 0.4151(13) 0.8653(8) 0.0253(16) Uani 1 1 d .
H18 H 0.8426 0.5312 0.7832 0.030 Uiso 1 1 calc R
O19 O 1.0774(3) 0.3093(11) 1.1853(6) 0.0354(13) Uani 1 1 d .
C20 C 1.1313(5) 0.5154(16) 1.1591(10) 0.040(2) Uani 1 1 d .
H20A H 1.1012 0.6709 1.1728 0.060 Uiso 1 1 calc R
H20B H 1.1385 0.5070 1.0495 0.060 Uiso 1 1 calc R
H20C H 1.1909 0.5085 1.2373 0.060 Uiso 1 1 calc R

loop_
_atom_site_aniso_label
_atom_site_aniso_U_11
_atom_site_aniso_U_22
_atom_site_aniso_U_33
_atom_site_aniso_U_23
_atom_site_aniso_U_13
_atom_site_aniso_U_12
C1 0.032(5) 0.047(5) 0.042(4) -0.008(4) 0.004(4) -0.002(4)
O2 0.021(2) 0.046(4) 0.033(3) 0.001(3) 0.002(2) -0.002(2)
C3 0.019(3) 0.035(4) 0.013(3) -0.003(3) 0.001(2) 0.002(3)
C4 0.033(4) 0.034(4) 0.025(4) -0.002(3) 0.010(3) -0.009(3)
C5 0.029(4) 0.036(4) 0.016(3) 0.003(3) 0.001(3) -0.001(3)
C6 0.027(4) 0.026(4) 0.015(3) -0.001(3) 0.009(3) 0.001(3)
C7 0.031(4) 0.037(5) 0.030(4) -0.002(3) 0.017(4) -0.004(4)
C8 0.035(4) 0.030(4) 0.028(4) 0.009(3) 0.009(3) 0.002(3)
C9 0.035(4) 0.032(4) 0.019(3) -0.003(3) 0.017(3) -0.001(3)
S10 0.0233(7) 0.0284(8) 0.0114(6) 0.0006(9) 0.0041(5) 0.0021(9)
O11 0.035(3) 0.046(3) 0.010(2) 0.006(2) 0.0081(19) 0.004(2)
O12 0.033(3) 0.036(3) 0.0074(17) -0.001(2) 0.002(2) -0.001(2)
C13 0.018(3) 0.031(4) 0.014(3) -0.002(3) 0.003(2) 0.004(3)
C14 0.024(4) 0.026(4) 0.022(3) 0.006(3) 0.007(3) -0.003(3)
C15 0.021(4) 0.040(5) 0.023(3) 0.003(3) 0.002(3) 0.004(3)
C16 0.024(3) 0.030(4) 0.019(3) -0.004(3) 0.006(3) 0.001(3)
C17 0.033(4) 0.028(4) 0.031(4) 0.000(3) 0.010(4) 0.002(3)
C18 0.031(4) 0.019(3) 0.025(4) 0.007(3) 0.007(3) 0.002(3)
O19 0.022(2) 0.049(4) 0.033(3) 0.000(3) 0.004(2) -0.004(2)
C20 0.026(4) 0.045(5) 0.044(5) -0.001(4) 0.000(4) -0.007(4)

loop_
_atom_type_symbol
_atom_type_description
_atom_type_scat_dispersion_real
_atom_type_scat_dispersion_imag
_atom_type_scat_source
C C 0.0033 0.0016 'International Tables Vol C Tables 4.2.6.8 and 6.1.1.4'
H H 0.0000 0.0000 'International Tables Vol C Tables 4.2.6.8 and 6.1.1.4'
O O 0.0106 0.0060 'International Tables Vol C Tables 4.2.6.8 and 6.1.1.4'
S S 0.1246 0.1234 'International Tables Vol C Tables 4.2.6.8 and 6.1.1.4'

loop_
_geom_angle_atom_site_label_1
_geom_angle_atom_site_label_2
_geom_angle_atom_site_label_3
_geom_angle
O2 C1 H1A 109.5
O2 C1 H1B 109.5
H1A C1 H1B 109.5
O2 C1 H1C 109.5
H1A C1 H1C 109.5
H1B C1 H1C 109.5
C3 O2 C1 116.3(6)
C4 C3 O2 124.9(6)
C4 C3 C8 119.9(6)
O2 C3 C8 115.1(6)
C3 C4 C5 119.8(7)
C3 C4 H4 120.1
C5 C4 H4 120.1
C6 C5 C4 120.4(7)
C6 C5 H5 119.8
C4 C5 H5 119.8
C5 C6 C7 119.4(7)
C5 C6 C9 120.4(6)
C7 C6 C9 120.2(7)
C8 C7 C6 120.9(7)
C8 C7 H7 119.6
C6 C7 H7 119.6
C7 C8 C3 119.7(7)
C7 C8 H8 120.1
C3 C8 H8 120.1
C6 C9 S10 108.8(5)
C6 C9 H9A 109.9
S10 C9 H9A 109.9
C6 C9 H9B 109.9
S10 C9 H9B 109.9
H9A C9 H9B 108.3
O12 S10 O11 118.1(3)
O12 S10 C13 108.1(3)
O11 S10 C13 107.5(3)
O12 S10 C9 110.0(3)
O11 S10 C9 107.9(3)
C13 S10 C9 104.4(3)
C18 C13 C14 120.2(6)
C18 C13 S10 121.3(5)
C14 C13 S10 118.6(5)
C15 C14 C13 119.2(7)
C15 C14 H14 120.4
C13 C14 H14 120.4
C14 C15 C16 119.9(7)
C14 C15 H15 120.1
C16 C15 H15 120.1
O19 C16 C15 115.4(6)
O19 C16 C17 124.1(7)
C15 C16 C17 120.5(6)
C18 C17 C16 119.2(7)
C18 C17 H17 120.4
C16 C17 H17 120.4
C17 C18 C13 120.9(7)
C17 C18 H18 119.5
C13 C18 H18 119.5
C16 O19 C20 117.1(6)
O19 C20 H20A 109.5
O19 C20 H20B 109.5
H20A C20 H20B 109.5
O19 C20 H20C 109.5
H20A C20 H20C 109.5
H20B C20 H20C 109.5

loop_
_geom_bond_atom_site_label_1
_geom_bond_atom_site_label_2
_geom_bond_distance
C1 O2 1.424(11)
C1 H1A 0.9800
C1 H1B 0.9800
C1 H1C 0.9800
O2 C3 1.376(8)
C3 C4 1.370(10)
C3 C8 1.398(10)
C4 C5 1.403(10)
C4 H4 0.9500
C5 C6 1.372(10)
C5 H5 0.9500
C6 C7 1.387(10)
C6 C9 1.508(10)
C7 C8 1.371(11)
C7 H7 0.9500
C8 H8 0.9500
C9 S10 1.798(7)
C9 H9A 0.9900
C9 H9B 0.9900
S10 O12 1.431(5)
S10 O11 1.450(5)
S10 C13 1.767(7)
C13 C18 1.386(10)
C13 C14 1.396(9)
C14 C15 1.385(10)
C14 H14 0.9500
C15 C16 1.392(11)
C15 H15 0.9500
C16 O19 1.364(8)
C16 C17 1.395(10)
C17 C18 1.368(11)
C17 H17 0.9500
C18 H18 0.9500
O19 C20 1.439(10)
C20 H20A 0.9800
C20 H20B 0.9800
C20 H20C 0.9800

loop_
_geom_torsion_atom_site_label_1
_geom_torsion_atom_site_label_2
_geom_torsion_atom_site_label_3
_geom_torsion_atom_site_label_4
_geom_torsion
C1 O2 C3 C4 -4.3(10)
C1 O2 C3 C8 175.5(7)
O2 C3 C4 C5 179.0(6)
C8 C3 C4 C5 -0.8(11)
C3 C4 C5 C6 0.0(11)
C4 C5 C6 C7 0.9(11)
C4 C5 C6 C9 -178.9(6)
C5 C6 C7 C8 -1.0(11)
C9 C6 C7 C8 178.9(7)
C6 C7 C8 C3 0.1(12)
C4 C3 C8 C7 0.8(11)
O2 C3 C8 C7 -179.1(7)
C5 C6 C9 S10 93.3(7)
C7 C6 C9 S10 -86.6(7)
C6 C9 S10 O12 -65.4(5)
C6 C9 S10 O11 64.7(5)
C6 C9 S10 C13 178.9(5)
O12 S10 C13 C18 151.8(6)
O11 S10 C13 C18 23.3(6)
C9 S10 C13 C18 -91.2(6)
O12 S10 C13 C14 -28.3(6)
O11 S10 C13 C14 -156.8(5)
C9 S10 C13 C14 88.7(6)
C18 C13 C14 C15 0.5(10)
S10 C13 C14 C15 -179.3(5)
C13 C14 C15 C16 -2.1(11)
C14 C15 C16 O19 -178.9(6)
C14 C15 C16 C17 1.4(11)
O19 C16 C17 C18 -178.7(7)
C15 C16 C17 C18 1.0(11)
C16 C17 C18 C13 -2.6(12)
C14 C13 C18 C17 1.9(11)
S10 C13 C18 C17 -178.2(6)
C15 C16 O19 C20 179.1(7)
C17 C16 O19 C20 -1.2(10)
